data_1530546
loop_
_publ_author_name
'Parise, J.B.'
'Gopalakrishnan, J.'
'Subramanian, M.A.'
'Sleight, A.W.'

_publ_section_title
;
 Superconducting Tl2 Ba2 Cu O6: The orthorhombic form
;
_journal_name_full 'Journal of Solid State Chemistry'
_journal_page_first 432
_journal_page_last 436
_journal_volume 76
_journal_year 1988
_chemical_formula_sum 'Ba2 Cu O6 Tl2'
_chemical_name_systematic 'Tl2 Ba2 Cu O6'
_space_group_IT_number 64
_symmetry_space_group_name_Hall '-A 2ab 2ab'
_symmetry_space_group_name_H-M 'A b m a'
_cell_angle_alpha 90
_cell_angle_beta 90
_cell_angle_gamma 90
_cell_formula_units_Z 4
_cell_length_a 5.4967
_cell_length_b 5.4651
_cell_length_c 23.246
_cell_volume 698.310
_citation_journal_id_ASTM JSSCBI
_cod_data_source_file Parise_JSSCBI_1988_1692.cif
_cod_data_source_block Ba2Cu1O6Tl2
_cod_original_cell_volume 698.3102
_cod_original_sg_symbol_Hall '-C 2ac 2 (z,x,y)'
_cod_original_formula_sum 'Ba2 Cu1 O6 Tl2'
_cod_database_code 1530546

loop_
_symmetry_equiv_pos_as_xyz
x,y,z
x+1/2,-y+1/2,-z
-x,y,-z
-x+1/2,-y+1/2,z
-x,-y,-z
-x-1/2,y-1/2,z
x,-y,z
x-1/2,y-1/2,-z
x,y+1/2,z+1/2
x+1/2,-y+1,-z+1/2
-x,y+1/2,-z+1/2
-x+1/2,-y+1,z+1/2
-x,-y+1/2,-z+1/2
-x-1/2,y,z+1/2
x,-y+1/2,z+1/2
x-1/2,y,-z+1/2

loop_
_atom_site_label
_atom_site_type_symbol
_atom_site_fract_x
_atom_site_fract_y
_atom_site_fract_z
_atom_site_occupancy
_atom_site_U_iso_or_equiv
O2 O-2 0 0 0.1161 1 0.0
Tl1 Tl+3 0 0 0.2018 1 0.0
Ba1 Ba+2 0 0.5 0.0822 1 0.0
Cu1 Cu+2 0 0 0 1 0.0
O1 O-2 0.75 0.25 0 1 0.0
O3 O-2 0.045 0 0.2887 1 0.0
